data_2017057
loop_
_publ_author_name
'Zhang, Dong'
'Johnsson, Mats'

_publ_section_title
;
 Nickel vanadium tellurium oxide, NiV~2~Te~2~O~10~
;
_journal_coeditor_code LG3009
_journal_issue 4
_journal_name_full 'Acta Crystallographica Section C'
_journal_page_first i9
_journal_page_last i10
_journal_paper_doi 10.1107/S0108270109006817
_journal_volume 65
_journal_year 2009
_chemical_formula_iupac 'Ni V2 Te2 O10'
_chemical_formula_moiety 'Ni O10 Te2 V2'
_chemical_formula_sum 'Ni O10 Te2 V2'
_chemical_formula_weight 575.79
_chemical_name_systematic
;
nickel(II) divanadium(V) ditellurium(IV) decaoxide
;
_space_group_IT_number 2
_symmetry_cell_setting triclinic
_symmetry_space_group_name_Hall '-P 1'
_symmetry_space_group_name_H-M 'P -1'
_atom_sites_solution_primary direct
_atom_sites_solution_secondary difmap
_audit_creation_method SHELXL-97
_cell_angle_alpha 84.651(2)
_cell_angle_beta 69.490(3)
_cell_angle_gamma 72.011(4)
_cell_formula_units_Z 1
_cell_length_a 4.7961(2)
_cell_length_b 6.3747(3)
_cell_length_c 6.5643(5)
_cell_measurement_reflns_used 6322
_cell_measurement_temperature 293(2)
_cell_measurement_theta_max 33.0593
_cell_measurement_theta_min 3.7086
_cell_volume 178.759(18)
_computing_cell_refinement 'CrysAlis RED (Oxford Diffraction, 2005)'
_computing_data_collection 'CrysAlis CCD (Oxford Diffraction, 2005)'
_computing_data_reduction 'CrysAlis RED (Oxford Diffraction, 2005)'
_computing_molecular_graphics 'DIAMOND (Bergerhoff, 2001)'
_computing_publication_material 'enCIFer (Allen <i>et al.</i>,  2004)'
_computing_structure_refinement 'SHELXL97 (Sheldrick, 2008)'
_computing_structure_solution 'SHELXS97 (Sheldrick, 2008)'
_diffrn_ambient_temperature 293(2)
_diffrn_measured_fraction_theta_full 0.993
_diffrn_measured_fraction_theta_max 0.993
_diffrn_measurement_device_type 'Oxford Xcalibur3 Diffractometer'
_diffrn_measurement_method f\scan
_diffrn_radiation_monochromator graphite
_diffrn_radiation_source 'fine-focus sealed tube'
_diffrn_radiation_type MoK\a
_diffrn_radiation_wavelength 0.71073
_diffrn_reflns_av_R_equivalents 0.0661
_diffrn_reflns_av_sigmaI/netI 0.0245
_diffrn_reflns_limit_h_max 5
_diffrn_reflns_limit_h_min -5
_diffrn_reflns_limit_k_max 7
_diffrn_reflns_limit_k_min -7
_diffrn_reflns_limit_l_max 8
_diffrn_reflns_limit_l_min -8
_diffrn_reflns_number 6322
_diffrn_reflns_theta_full 26.36
_diffrn_reflns_theta_max 26.36
_diffrn_reflns_theta_min 4.68
_diffrn_standards_decay_% 0
_diffrn_standards_interval_count 0
_diffrn_standards_interval_time 0
_diffrn_standards_number 0
_exptl_absorpt_coefficient_mu 13.211
_exptl_absorpt_correction_T_max 0.599
_exptl_absorpt_correction_T_min 0.413
_exptl_absorpt_correction_type analytical
_exptl_absorpt_process_details
;
(CrysAlis RED; Oxford Diffraction, 2005)
Version 1.171.32.9 (release 17-07-2007 CrysAlis171 .NET)
(compiled Aug 17 2007,17:36:27)
Analytical numeric absorption correction using a multifaceted crystal
 model based on expressions derived by (Clark & Reid, 1995).
;
_exptl_crystal_colour red
_exptl_crystal_density_diffrn 5.349
_exptl_crystal_density_method 'not measured'
_exptl_crystal_description block
_exptl_crystal_F_000 258
_exptl_crystal_size_max 0.0679
_exptl_crystal_size_mid 0.0627
_exptl_crystal_size_min 0.0496
_refine_diff_density_max 1.395
_refine_diff_density_min -1.430
_refine_ls_extinction_coef 0.025(3)
_refine_ls_extinction_expression Fc^*^=kFc[1+0.001xFc^2^\l^3^/sin(2\q)]^-1/4^
_refine_ls_extinction_method SHELXL97
_refine_ls_goodness_of_fit_ref 0.999
_refine_ls_matrix_type full
_refine_ls_number_parameters 71
_refine_ls_number_reflns 723
_refine_ls_number_restraints 0
_refine_ls_restrained_S_all 0.999
_refine_ls_R_factor_all 0.0262
_refine_ls_R_factor_gt 0.0257
_refine_ls_shift/su_max 0.001
_refine_ls_shift/su_mean 0.000
_refine_ls_structure_factor_coef Fsqd
_refine_ls_weighting_details 'calc w=1/[\s^2^(Fo^2^)+(0.0574P)^2^+0.6923P] where P=(Fo^2^+2Fc^2^)/3'
_refine_ls_weighting_scheme calc
_refine_ls_wR_factor_gt 0.0707
_refine_ls_wR_factor_ref 0.0709
_reflns_number_gt 713
_reflns_number_total 723
_reflns_threshold_expression >2sigma(I)
_cod_data_source_file lg3009.cif
_cod_data_source_block I
_cod_database_code 2017057
_cod_database_fobs_code 2017057

loop_
_symmetry_equiv_pos_as_xyz
'x, y, z'
'-x, -y, -z'

loop_
_atom_site_type_symbol
_atom_site_label
_atom_site_fract_x
_atom_site_fract_y
_atom_site_fract_z
_atom_site_U_iso_or_equiv
_atom_site_adp_type
_atom_site_calc_flag
_atom_site_refinement_flags
_atom_site_occupancy
_atom_site_disorder_assembly
_atom_site_disorder_group
Te Te1 0.28022(7) 0.90950(4) 0.22439(4) 0.0074(2) Uani d . 1 . .
Ni Ni1 0.0000 0.5000 0.0000 0.0079(3) Uani d S 1 . .
V V1 0.3566(2) 0.39027(13) 0.36931(13) 0.0073(3) Uani d . 1 . .
O O1 0.3976(9) 0.6785(5) 0.4266(6) 0.0087(7) Uani d . 1 . .
O O2 0.7021(8) 0.8269(6) 0.0383(6) 0.0091(7) Uani d . 1 . .
O O3 0.2849(9) 0.1152(6) 0.4111(6) 0.0110(7) Uani d . 1 . .
O O4 0.6536(9) 0.3494(6) 0.1404(6) 0.0116(7) Uani d . 1 . .
O O5 0.0397(9) 0.5282(6) 0.2934(6) 0.0097(7) Uani d . 1 . .

loop_
_atom_site_aniso_label
_atom_site_aniso_U_11
_atom_site_aniso_U_22
_atom_site_aniso_U_33
_atom_site_aniso_U_12
_atom_site_aniso_U_13
_atom_site_aniso_U_23
Te1 0.0086(3) 0.0059(3) 0.0075(3) -0.00089(15) -0.00297(17) -0.00158(14)
Ni1 0.0091(5) 0.0066(5) 0.0078(5) -0.0012(3) -0.0032(4) -0.0015(3)
V1 0.0090(5) 0.0057(4) 0.0077(4) -0.0013(3) -0.0037(3) -0.0017(3)
O1 0.0109(18) 0.0066(16) 0.0094(17) -0.0028(13) -0.0040(13) -0.0020(13)
O2 0.0069(17) 0.0085(16) 0.0073(16) 0.0016(13) 0.0004(13) -0.0019(12)
O3 0.018(2) 0.0055(16) 0.0103(17) -0.0032(14) -0.0050(14) -0.0018(12)
O4 0.013(2) 0.0117(18) 0.0100(17) -0.0050(14) -0.0018(14) 0.0002(13)
O5 0.0105(18) 0.0084(16) 0.0094(16) 0.0005(13) -0.0046(13) -0.0024(12)

loop_
_atom_type_symbol
_atom_type_description
_atom_type_scat_dispersion_real
_atom_type_scat_dispersion_imag
_atom_type_scat_source
O O 0.0106 0.0060 'International Tables Vol C Tables 4.2.6.8 and 6.1.1.4'
V V 0.3005 0.5294 'International Tables Vol C Tables 4.2.6.8 and 6.1.1.4'
Ni Ni 0.3393 1.1124 'International Tables Vol C Tables 4.2.6.8 and 6.1.1.4'
Te Te -0.5308 1.6751 'International Tables Vol C Tables 4.2.6.8 and 6.1.1.4'

loop_
_geom_angle_atom_site_label_1
_geom_angle_atom_site_label_2
_geom_angle_atom_site_label_3
_geom_angle_site_symmetry_1
_geom_angle_site_symmetry_3
_geom_angle
_geom_angle_publ_flag
O3 Te1 O2 1_565 . 100.90(16) ?
O3 Te1 O1 1_565 . 87.35(14) ?
O2 Te1 O1 . . 88.71(15) ?
O3 Te1 O2 1_565 2_675 88.12(14) ?
O2 Te1 O2 . 2_675 75.81(15) ?
O1 Te1 O2 . 2_675 162.74(15) ?
O5 Ni1 O5 2_565 . 180.0(2) ?
O5 Ni1 O4 2_565 1_455 88.92(14) ?
O5 Ni1 O4 . 1_455 91.08(14) ?
O5 Ni1 O4 2_565 2_665 91.08(14) ?
O5 Ni1 O4 . 2_665 88.92(14) ?
O4 Ni1 O4 1_455 2_665 180.00(16) ?
O5 Ni1 O2 2_565 2_665 89.18(14) ?
O5 Ni1 O2 . 2_665 90.82(14) ?
O4 Ni1 O2 1_455 2_665 83.54(14) ?
O4 Ni1 O2 2_665 2_665 96.46(14) ?
O5 Ni1 O2 2_565 1_455 90.82(14) ?
O5 Ni1 O2 . 1_455 89.18(14) ?
O4 Ni1 O2 1_455 1_455 96.46(14) ?
O4 Ni1 O2 2_665 1_455 83.54(14) ?
O2 Ni1 O2 2_665 1_455 180.0 ?
O4 V1 O5 . . 104.26(18) ?
O4 V1 O3 . . 101.90(17) ?
O5 V1 O3 . . 97.29(17) ?
O4 V1 O1 . . 92.69(17) ?
O5 V1 O1 . . 89.50(16) ?
O3 V1 O1 . . 161.79(15) ?
O4 V1 O1 . 2_666 97.48(17) ?
O5 V1 O1 . 2_666 153.89(16) ?
O3 V1 O1 . 2_666 92.13(15) ?
O1 V1 O1 . 2_666 75.04(15) ?
O4 V1 O5 . 2_566 173.77(16) ?
O5 V1 O5 . 2_566 78.60(16) ?
O3 V1 O5 . 2_566 83.07(15) ?
O1 V1 O5 . 2_566 81.74(14) ?
O1 V1 O5 2_666 2_566 78.44(14) ?

loop_
_geom_bond_atom_site_label_1
_geom_bond_atom_site_label_2
_geom_bond_site_symmetry_2
_geom_bond_distance
_geom_bond_publ_flag
Te1 O3 1_565 1.887(4) y
Te1 O2 . 1.895(4) y
Te1 O1 . 1.974(3) y
Te1 O2 2_675 2.291(3) y
Ni1 O5 2_565 2.030(3) y
Ni1 O5 . 2.030(3) y
Ni1 O4 1_455 2.068(4) y
Ni1 O4 2_665 2.068(4) y
Ni1 O2 2_665 2.111(3) y
Ni1 O2 1_455 2.111(3) y
V1 O4 . 1.643(4) y
V1 O5 . 1.719(4) y
V1 O3 . 1.867(3) y
V1 O1 . 1.990(3) y
V1 O1 2_666 2.013(4) y
V1 O5 2_566 2.332(4) y
